data_7024381
loop_
_publ_author_name
'Jura, Marek'
'Levason, William'
'Ratnani, Raju'
'Reid, Gillian'
'Webster, Michael'

_publ_section_title
;
 Six- and eight-coordinate thio- and seleno-ether complexes of NbF5 and
 some comparisons with NbCl5 and NbBr5 adducts.
;
_journal_issue 3
_journal_name_full 'Dalton transactions (Cambridge, England : 2003)'
_journal_page_first 883
_journal_page_last 891
_journal_paper_doi 10.1039/b916336k
_journal_volume 39
_journal_year 2010
_chemical_absolute_configuration ad
_chemical_formula_moiety 'C8 H20 F4 Nb S4 1+, F6 Nb 1-'
_chemical_formula_structural '((C4 H10 S2)2 (Nb F4)) (Nb F6)'
_chemical_formula_sum 'C8 H20 F10 Nb2 S4'
_chemical_formula_weight 620.30
_chemical_name_common
;Tetrafluorobis(1,2-bis(methylthio)ethane-S,S')niobium(V)
hexafluoroniobate(V)
;
_chemical_name_systematic
;
Tetrafluorobis[1,2-bis(methylthio)ethane-S,S']niobium(V)
hexafluoroniobate(V)
;
_space_group_IT_number 9
_space_group_name_Hall 'C -2yc'
_symmetry_cell_setting monoclinic
_symmetry_space_group_name_Hall 'C -2yc'
_symmetry_space_group_name_H-M 'C 1 c 1'
_atom_sites_solution_hydrogens geom
_atom_sites_solution_primary direct
_atom_sites_solution_secondary difmap
_audit_creation_date 2009-02-19
_audit_creation_method 'SHELXL-97 + hand edit'
_cell_angle_alpha 90.00
_cell_angle_beta 101.252(5)
_cell_angle_gamma 90.00
_cell_formula_units_Z 8
_cell_length_a 14.0661(10)
_cell_length_b 26.321(2)
_cell_length_c 10.7327(10)
_cell_measurement_reflns_used 19587
_cell_measurement_temperature 120(2)
_cell_measurement_theta_max 27.48
_cell_measurement_theta_min 2.91
_cell_volume 3897.2(5)
_computing_structure_refinement 'SHELXL-97 (Sheldrick, 1997)'
_computing_structure_solution 'SHELXS-97 (Sheldrick, 1997)'
_diffrn_ambient_temperature 120(2)
_diffrn_measured_fraction_theta_full 0.993
_diffrn_measured_fraction_theta_max 0.993
_diffrn_measurement_device_type 'Bruker-Nonius 95mm CCD camera on \k-goniostat'
_diffrn_measurement_method '\f & \w scans'
_diffrn_radiation_monochromator '10cm confocal mirrors'
_diffrn_radiation_source 'Bruker-Nonius FR591 rotating anode'
_diffrn_radiation_type MoK\a
_diffrn_radiation_wavelength 0.71073
_diffrn_reflns_av_R_equivalents 0.0366
_diffrn_reflns_av_sigmaI/netI 0.0433
_diffrn_reflns_limit_h_max 18
_diffrn_reflns_limit_h_min -18
_diffrn_reflns_limit_k_max 33
_diffrn_reflns_limit_k_min -34
_diffrn_reflns_limit_l_max 12
_diffrn_reflns_limit_l_min -13
_diffrn_reflns_number 23913
_diffrn_reflns_theta_full 27.51
_diffrn_reflns_theta_max 27.51
_diffrn_reflns_theta_min 3.19
_diffrn_standards_number 0
_exptl_absorpt_coefficient_mu 1.685
_exptl_absorpt_correction_T_max 1.0000
_exptl_absorpt_correction_T_min 0.8219
_exptl_absorpt_correction_type multi-scan
_exptl_absorpt_process_details 'G.M. Sheldrick, (2007). SADABS. Version 2007/2. Bruker AXS Inc.'
_exptl_crystal_colour colourless
_exptl_crystal_density_diffrn 2.114
_exptl_crystal_density_method 'not measured'
_exptl_crystal_description block
_exptl_crystal_F_000 2432
_exptl_crystal_size_max 0.12
_exptl_crystal_size_mid 0.10
_exptl_crystal_size_min 0.04
_refine_diff_density_max 3.019
_refine_diff_density_min -0.779
_refine_diff_density_rms 0.121
_refine_ls_abs_structure_details 'Flack H D (1983), Acta Cryst. A39, 876-881'
_refine_ls_abs_structure_Flack 0.11(4)
_refine_ls_extinction_method none
_refine_ls_goodness_of_fit_ref 1.033
_refine_ls_hydrogen_treatment constr
_refine_ls_matrix_type full
_refine_ls_number_parameters 442
_refine_ls_number_reflns 8152
_refine_ls_number_restraints 2
_refine_ls_restrained_S_all 1.033
_refine_ls_R_factor_all 0.0388
_refine_ls_R_factor_gt 0.0354
_refine_ls_shift/su_max 0.002
_refine_ls_shift/su_mean 0.000
_refine_ls_structure_factor_coef Fsqd
_refine_ls_weighting_details 'w=1/[\s^2^(Fo^2^)+(0.0289P)^2^+25.1013P] where P=(Fo^2^+2Fc^2^)/3'
_refine_ls_weighting_scheme calc
_refine_ls_wR_factor_gt 0.0814
_refine_ls_wR_factor_ref 0.0838
_reflns_number_gt 7749
_reflns_number_total 8152
_reflns_threshold_expression I>2sigma(I)
_cod_data_source_file b916336k.txt
_cod_data_source_block 09mj08
_cod_original_cell_volume 3897.3(5)
_cod_original_sg_symbol_H-M 'C c'
_cod_database_code 7024381

loop_
_symmetry_equiv_pos_as_xyz
'x, y, z'
'x, -y, z+1/2'
'x+1/2, y+1/2, z'
'x+1/2, -y+1/2, z+1/2'

loop_
_atom_site_label
_atom_site_type_symbol
_atom_site_fract_x
_atom_site_fract_y
_atom_site_fract_z
_atom_site_U_iso_or_equiv
_atom_site_adp_type
_atom_site_occupancy
_atom_site_symmetry_multiplicity
_atom_site_calc_flag
_atom_site_refinement_flags
Nb1 Nb 0.33718(3) 0.549514(17) 0.34651(4) 0.01682(10) Uani 1 1 d .
Nb2 Nb 0.55422(3) 0.800108(17) 0.28475(5) 0.02159(11) Uani 1 1 d .
Nb3 Nb 0.57910(4) 0.700887(17) 0.76601(5) 0.02197(11) Uani 1 1 d .
Nb4 Nb 0.32985(3) 0.947150(17) 0.71113(5) 0.02116(11) Uani 1 1 d .
S1 S 0.38361(10) 0.45361(5) 0.43071(13) 0.0224(3) Uani 1 1 d .
S2 S 0.52475(10) 0.53672(6) 0.32618(15) 0.0265(3) Uani 1 1 d .
S3 S 0.20526(10) 0.59103(5) 0.15424(13) 0.0225(3) Uani 1 1 d .
S4 S 0.23126(9) 0.61347(5) 0.46200(13) 0.0230(3) Uani 1 1 d .
S5 S 0.74828(10) 0.78483(5) 0.31684(15) 0.0268(3) Uani 1 1 d .
S6 S 0.57749(12) 0.69787(6) 0.31746(17) 0.0344(3) Uani 1 1 d .
S7 S 0.44709(9) 0.85532(5) 0.41814(13) 0.0216(3) Uani 1 1 d .
S8 S 0.43790(10) 0.85973(5) 0.11166(13) 0.0261(3) Uani 1 1 d .
F1 F 0.2229(2) 0.51456(11) 0.3702(3) 0.0229(7) Uani 1 1 d .
F2 F 0.4011(2) 0.55667(11) 0.5179(3) 0.0213(6) Uani 1 1 d .
F3 F 0.3879(2) 0.61335(12) 0.3052(3) 0.0256(7) Uani 1 1 d .
F4 F 0.3379(2) 0.51465(11) 0.1929(3) 0.0227(6) Uani 1 1 d .
F5 F 0.4308(2) 0.76715(12) 0.2411(3) 0.0295(8) Uani 1 1 d .
F6 F 0.5845(2) 0.78291(14) 0.4597(4) 0.0360(9) Uani 1 1 d .
F7 F 0.6188(2) 0.86377(11) 0.3119(3) 0.0236(7) Uani 1 1 d .
F8 F 0.5841(3) 0.78713(17) 0.1250(4) 0.0416(10) Uani 1 1 d .
F9 F 0.6471(3) 0.64068(15) 0.8135(6) 0.0574(13) Uani 1 1 d .
F10 F 0.4834(3) 0.68044(15) 0.8561(4) 0.0421(10) Uani 1 1 d .
F11 F 0.6471(3) 0.7307(2) 0.9142(5) 0.0702(16) Uani 1 1 d .
F12 F 0.6799(3) 0.7223(2) 0.6852(5) 0.0608(14) Uani 1 1 d .
F13 F 0.5158(4) 0.6703(3) 0.6185(6) 0.114(3) Uani 1 1 d .
F14 F 0.5093(4) 0.76082(19) 0.7239(6) 0.0780(19) Uani 1 1 d .
F15 F 0.4019(3) 0.88697(13) 0.7126(4) 0.0417(9) Uani 1 1 d .
F16 F 0.2200(3) 0.91260(16) 0.6217(4) 0.0501(11) Uani 1 1 d .
F17 F 0.2980(3) 0.92769(15) 0.8678(4) 0.0396(9) Uani 1 1 d .
F18 F 0.4416(2) 0.98013(13) 0.8011(4) 0.0316(8) Uani 1 1 d .
F19 F 0.3638(3) 0.96742(18) 0.5582(4) 0.0530(11) Uani 1 1 d .
F20 F 0.2550(3) 1.00620(14) 0.7127(4) 0.0447(10) Uani 1 1 d .
C1 C 0.3335(4) 0.4147(2) 0.2953(6) 0.0312(14) Uani 1 1 d .
H1A H 0.3573 0.4268 0.2206 0.047 Uiso 1 1 calc R
H1B H 0.2626 0.4169 0.2792 0.047 Uiso 1 1 calc R
H1C H 0.3535 0.3794 0.3127 0.047 Uiso 1 1 calc R
C2 C 0.5122(4) 0.4443(2) 0.4420(6) 0.0287(13) Uani 1 1 d .
H2A H 0.5470 0.4578 0.5245 0.034 Uiso 1 1 calc R
H2B H 0.5258 0.4075 0.4402 0.034 Uiso 1 1 calc R
C3 C 0.5504(4) 0.4698(2) 0.3368(6) 0.0298(13) Uani 1 1 d .
H3A H 0.5213 0.4535 0.2551 0.036 Uiso 1 1 calc R
H3B H 0.6214 0.4648 0.3506 0.036 Uiso 1 1 calc R
C4 C 0.5972(4) 0.5598(3) 0.4724(7) 0.0388(16) Uani 1 1 d .
H4A H 0.5778 0.5427 0.5444 0.058 Uiso 1 1 calc R
H4B H 0.5876 0.5965 0.4790 0.058 Uiso 1 1 calc R
H4C H 0.6658 0.5529 0.4731 0.058 Uiso 1 1 calc R
C5 C 0.1154(4) 0.5423(2) 0.1096(6) 0.0320(14) Uani 1 1 d .
H5A H 0.0910 0.5312 0.1847 0.048 Uiso 1 1 calc R
H5B H 0.1446 0.5133 0.0736 0.048 Uiso 1 1 calc R
H5C H 0.0617 0.5558 0.0461 0.048 Uiso 1 1 calc R
C6 C 0.1381(4) 0.6396(2) 0.2188(6) 0.0271(12) Uani 1 1 d .
H6A H 0.1743 0.6721 0.2232 0.033 Uiso 1 1 calc R
H6B H 0.0748 0.6447 0.1608 0.033 Uiso 1 1 calc R
C7 C 0.1207(4) 0.6265(2) 0.3498(5) 0.0253(12) Uani 1 1 d .
H7A H 0.0780 0.5964 0.3435 0.030 Uiso 1 1 calc R
H7B H 0.0866 0.6551 0.3818 0.030 Uiso 1 1 calc R
C8 C 0.2917(5) 0.6738(2) 0.4777(7) 0.0343(14) Uani 1 1 d .
H8A H 0.2971 0.6864 0.3934 0.051 Uiso 1 1 calc R
H8B H 0.3566 0.6700 0.5301 0.051 Uiso 1 1 calc R
H8C H 0.2543 0.6981 0.5181 0.051 Uiso 1 1 calc R
C9 C 0.7973(4) 0.7925(3) 0.4834(6) 0.0330(14) Uani 1 1 d .
H9A H 0.7604 0.7716 0.5328 0.050 Uiso 1 1 calc R
H9B H 0.7929 0.8283 0.5070 0.050 Uiso 1 1 calc R
H9C H 0.8654 0.7818 0.5013 0.050 Uiso 1 1 calc R
C10 C 0.7682(5) 0.7183(2) 0.2943(8) 0.0404(17) Uani 1 1 d .
H10A H 0.7517 0.7102 0.2026 0.049 Uiso 1 1 calc R
H10B H 0.8375 0.7103 0.3250 0.049 Uiso 1 1 calc R
C11 C 0.7055(5) 0.6851(3) 0.3669(8) 0.0486(19) Uani 1 1 d .
H11A H 0.7251 0.6917 0.4591 0.058 Uiso 1 1 calc R
H11B H 0.7178 0.6488 0.3520 0.058 Uiso 1 1 calc R
C12 C 0.5519(6) 0.6712(3) 0.1616(8) 0.0501(19) Uani 1 1 d .
H12A H 0.5785 0.6933 0.1033 0.075 Uiso 1 1 calc R
H12B H 0.4816 0.6683 0.1328 0.075 Uiso 1 1 calc R
H12C H 0.5815 0.6375 0.1631 0.075 Uiso 1 1 calc R
C13 C 0.3643(5) 0.8100(2) 0.4617(7) 0.0336(14) Uani 1 1 d .
H13A H 0.3200 0.8272 0.5078 0.050 Uiso 1 1 calc R
H13B H 0.4007 0.7838 0.5162 0.050 Uiso 1 1 calc R
H13C H 0.3270 0.7941 0.3849 0.050 Uiso 1 1 calc R
C14 C 0.3658(4) 0.8973(2) 0.3159(6) 0.0238(11) Uani 1 1 d .
H14A H 0.3070 0.9025 0.3520 0.029 Uiso 1 1 calc R
H14B H 0.3977 0.9308 0.3133 0.029 Uiso 1 1 calc R
C15 C 0.3368(4) 0.8774(2) 0.1836(6) 0.0264(12) Uani 1 1 d .
H15A H 0.2981 0.9037 0.1302 0.032 Uiso 1 1 calc R
H15B H 0.2947 0.8473 0.1847 0.032 Uiso 1 1 calc R
C16 C 0.4987(4) 0.9201(2) 0.1080(7) 0.0322(14) Uani 1 1 d .
H16A H 0.4555 0.9439 0.0540 0.048 Uiso 1 1 calc R
H16B H 0.5577 0.9152 0.0737 0.048 Uiso 1 1 calc R
H16C H 0.5158 0.9338 0.1943 0.048 Uiso 1 1 calc R

loop_
_atom_site_aniso_label
_atom_site_aniso_U_11
_atom_site_aniso_U_22
_atom_site_aniso_U_33
_atom_site_aniso_U_23
_atom_site_aniso_U_13
_atom_site_aniso_U_12
Nb1 0.0164(2) 0.0185(2) 0.0163(2) 0.00228(18) 0.00503(16) 0.00296(18)
Nb2 0.0199(2) 0.0154(2) 0.0284(3) -0.0030(2) 0.00223(19) 0.00329(18)
Nb3 0.0171(2) 0.0240(2) 0.0248(3) 0.0025(2) 0.00412(18) 0.0011(2)
Nb4 0.0205(2) 0.0171(2) 0.0254(3) -0.00032(19) 0.00316(19) -0.00244(18)
S1 0.0281(7) 0.0216(6) 0.0196(7) 0.0035(5) 0.0094(5) 0.0066(5)
S2 0.0195(6) 0.0315(7) 0.0309(8) 0.0048(6) 0.0108(5) 0.0042(5)
S3 0.0234(6) 0.0254(6) 0.0185(7) 0.0024(5) 0.0034(5) 0.0046(5)
S4 0.0215(6) 0.0270(6) 0.0201(7) -0.0001(5) 0.0032(5) 0.0086(5)
S5 0.0236(7) 0.0256(7) 0.0330(8) 0.0046(6) 0.0101(6) 0.0051(6)
S6 0.0384(8) 0.0298(7) 0.0364(9) 0.0047(6) 0.0105(7) 0.0050(6)
S7 0.0191(6) 0.0247(6) 0.0201(7) -0.0016(5) 0.0016(5) -0.0011(5)
S8 0.0311(7) 0.0269(7) 0.0187(7) -0.0014(5) 0.0009(5) 0.0063(6)
F1 0.0208(15) 0.0207(15) 0.0273(18) 0.0024(13) 0.0050(12) 0.0003(12)
F2 0.0198(14) 0.0267(15) 0.0175(16) -0.0003(12) 0.0036(12) 0.0021(12)
F3 0.0242(16) 0.0222(15) 0.0315(19) 0.0024(13) 0.0080(13) -0.0010(13)
F4 0.0294(16) 0.0217(15) 0.0185(16) 0.0002(12) 0.0083(12) 0.0054(13)
F5 0.0218(16) 0.0218(16) 0.043(2) -0.0077(14) 0.0011(14) -0.0018(13)
F6 0.0233(17) 0.040(2) 0.046(2) 0.0197(18) 0.0083(15) 0.0066(15)
F7 0.0231(15) 0.0170(14) 0.0309(18) 0.0011(13) 0.0059(13) -0.0002(12)
F8 0.038(2) 0.056(3) 0.030(2) -0.0130(18) 0.0070(16) 0.0142(18)
F9 0.043(2) 0.0277(19) 0.113(4) 0.024(2) 0.043(2) 0.0127(18)
F10 0.0283(19) 0.038(2) 0.065(3) 0.0118(19) 0.0223(18) 0.0027(16)
F11 0.037(2) 0.097(4) 0.077(4) -0.054(3) 0.012(2) -0.012(2)
F12 0.041(2) 0.080(3) 0.070(3) 0.047(3) 0.031(2) 0.024(2)
F13 0.041(3) 0.208(8) 0.086(5) -0.094(5) -0.004(3) 0.001(4)
F14 0.060(3) 0.062(3) 0.125(5) 0.062(3) 0.049(3) 0.042(3)
F15 0.043(2) 0.0265(18) 0.057(3) -0.0123(18) 0.0130(19) 0.0048(16)
F16 0.037(2) 0.047(2) 0.059(3) -0.006(2) -0.0074(19) -0.0183(19)
F17 0.043(2) 0.043(2) 0.038(2) 0.0056(18) 0.0206(17) -0.0030(18)
F18 0.0229(16) 0.0294(17) 0.041(2) -0.0045(15) 0.0024(14) -0.0047(14)
F19 0.068(3) 0.057(3) 0.036(2) 0.013(2) 0.013(2) -0.016(2)
F20 0.035(2) 0.0283(19) 0.065(3) 0.0008(18) -0.0029(18) 0.0067(16)
C1 0.033(3) 0.015(2) 0.045(4) -0.002(2) 0.006(3) -0.001(2)
C2 0.027(3) 0.028(3) 0.029(3) 0.000(2) 0.002(2) 0.008(2)
C3 0.025(3) 0.025(3) 0.040(4) -0.006(3) 0.009(2) 0.005(2)
C4 0.020(3) 0.044(4) 0.051(4) -0.006(3) 0.003(3) -0.009(3)
C5 0.029(3) 0.032(3) 0.031(4) -0.006(3) -0.005(3) 0.004(2)
C6 0.025(3) 0.031(3) 0.025(3) 0.002(2) 0.005(2) 0.011(2)
C7 0.020(2) 0.030(3) 0.024(3) 0.006(2) 0.000(2) 0.008(2)
C8 0.033(3) 0.026(3) 0.043(4) -0.008(3) 0.005(3) 0.003(2)
C9 0.023(3) 0.043(4) 0.032(4) 0.005(3) 0.004(2) 0.000(3)
C10 0.032(3) 0.032(3) 0.058(5) 0.000(3) 0.013(3) 0.017(3)
C11 0.040(4) 0.042(4) 0.061(5) 0.008(4) 0.004(3) 0.013(3)
C12 0.065(5) 0.034(4) 0.051(5) -0.011(3) 0.009(4) 0.005(3)
C13 0.032(3) 0.033(3) 0.037(4) 0.005(3) 0.010(3) -0.007(3)
C14 0.025(3) 0.020(2) 0.027(3) 0.002(2) 0.006(2) 0.004(2)
C15 0.018(2) 0.027(3) 0.034(3) 0.009(2) 0.003(2) 0.004(2)
C16 0.030(3) 0.030(3) 0.037(4) 0.009(3) 0.009(3) 0.008(2)

loop_
_atom_type_symbol
_atom_type_description
_atom_type_scat_dispersion_real
_atom_type_scat_dispersion_imag
_atom_type_scat_source
C C 0.0033 0.0016 'International Tables Vol C Tables 4.2.6.8 and 6.1.1.4'
H H 0.0000 0.0000 'International Tables Vol C Tables 4.2.6.8 and 6.1.1.4'
F F 0.0171 0.0103 'International Tables Vol C Tables 4.2.6.8 and 6.1.1.4'
S S 0.1246 0.1234 'International Tables Vol C Tables 4.2.6.8 and 6.1.1.4'
Nb Nb -2.0727 0.6215 'International Tables Vol C Tables 4.2.6.8 and 6.1.1.4'

loop_
_geom_angle_atom_site_label_1
_geom_angle_atom_site_label_2
_geom_angle_atom_site_label_3
_geom_angle
F4 Nb1 F2 144.54(13)
F4 Nb1 F3 99.13(14)
F2 Nb1 F3 90.60(14)
F4 Nb1 F1 91.71(14)
F2 Nb1 F1 99.84(14)
F3 Nb1 F1 144.63(13)
F4 Nb1 S4 143.12(10)
F2 Nb1 S4 72.06(10)
F3 Nb1 S4 79.80(10)
F1 Nb1 S4 71.69(10)
F4 Nb1 S2 72.45(10)
F2 Nb1 S2 78.80(10)
F3 Nb1 S2 71.18(10)
F1 Nb1 S2 143.89(10)
S4 Nb1 S2 138.27(5)
F4 Nb1 S1 78.29(10)
F2 Nb1 S1 74.42(10)
F3 Nb1 S1 144.85(10)
F1 Nb1 S1 70.28(9)
S4 Nb1 S1 122.96(5)
S2 Nb1 S1 74.74(4)
F4 Nb1 S3 69.63(10)
F2 Nb1 S3 145.24(10)
F3 Nb1 S3 72.59(10)
F1 Nb1 S3 80.05(10)
S4 Nb1 S3 75.07(4)
S2 Nb1 S3 121.29(5)
S1 Nb1 S3 135.19(5)
F8 Nb2 F6 144.54(17)
F8 Nb2 F7 96.58(18)
F6 Nb2 F7 92.90(16)
F8 Nb2 F5 92.77(18)
F6 Nb2 F5 98.72(16)
F7 Nb2 F5 145.08(13)
F8 Nb2 S7 146.30(13)
F6 Nb2 S7 69.14(12)
F7 Nb2 S7 75.16(10)
F5 Nb2 S7 78.47(11)
F8 Nb2 S5 71.90(12)
F6 Nb2 S5 79.23(11)
F7 Nb2 S5 70.86(10)
F5 Nb2 S5 143.64(11)
S7 Nb2 S5 131.67(5)
F8 Nb2 S8 72.12(13)
F6 Nb2 S8 143.33(12)
F7 Nb2 S8 78.58(10)
F5 Nb2 S8 72.46(11)
S7 Nb2 S8 74.21(4)
S5 Nb2 S8 128.90(5)
F8 Nb2 S6 83.98(14)
F6 Nb2 S6 68.83(13)
F7 Nb2 S6 143.96(10)
F5 Nb2 S6 70.41(10)
S7 Nb2 S6 121.95(5)
S5 Nb2 S6 75.21(5)
S8 Nb2 S6 134.31(5)
F13 Nb3 F11 178.0(2)
F13 Nb3 F14 91.1(3)
F11 Nb3 F14 90.5(3)
F13 Nb3 F9 90.0(3)
F11 Nb3 F9 88.5(3)
F14 Nb3 F9 177.9(2)
F13 Nb3 F10 92.4(3)
F11 Nb3 F10 88.9(2)
F14 Nb3 F10 88.34(19)
F9 Nb3 F10 89.84(17)
F13 Nb3 F12 90.9(3)
F11 Nb3 F12 87.7(2)
F14 Nb3 F12 92.5(2)
F9 Nb3 F12 89.28(18)
F10 Nb3 F12 176.5(2)
F19 Nb4 F20 90.6(2)
F19 Nb4 F15 91.0(2)
F20 Nb4 F15 178.1(2)
F19 Nb4 F16 90.9(2)
F20 Nb4 F16 89.92(18)
F15 Nb4 F16 89.13(18)
F19 Nb4 F18 89.31(18)
F20 Nb4 F18 91.56(16)
F15 Nb4 F18 89.38(16)
F16 Nb4 F18 178.50(18)
F19 Nb4 F17 178.6(2)
F20 Nb4 F17 89.20(19)
F15 Nb4 F17 89.16(19)
F16 Nb4 F17 90.5(2)
F18 Nb4 F17 89.29(17)
C1 S1 C2 101.9(3)
C1 S1 Nb1 103.2(2)
C2 S1 Nb1 108.7(2)
C3 S2 C4 101.7(3)
C3 S2 Nb1 107.7(2)
C4 S2 Nb1 106.4(2)
C5 S3 C6 102.4(3)
C5 S3 Nb1 104.8(2)
C6 S3 Nb1 108.91(19)
C8 S4 C7 103.0(3)
C8 S4 Nb1 107.5(2)
C7 S4 Nb1 107.0(2)
C10 S5 C9 101.8(3)
C10 S5 Nb2 107.8(2)
C9 S5 Nb2 106.9(2)
C12 S6 C11 102.1(4)
C12 S6 Nb2 105.7(3)
C11 S6 Nb2 108.0(3)
C13 S7 C14 101.6(3)
C13 S7 Nb2 103.8(2)
C14 S7 Nb2 111.2(2)
C15 S8 C16 101.4(3)
C15 S8 Nb2 105.99(19)
C16 S8 Nb2 107.3(2)
S1 C1 H1A 109.5
S1 C1 H1B 109.5
H1A C1 H1B 109.5
S1 C1 H1C 109.5
H1A C1 H1C 109.5
H1B C1 H1C 109.5
C3 C2 S1 112.9(4)
C3 C2 H2A 109.0
S1 C2 H2A 109.0
C3 C2 H2B 109.0
S1 C2 H2B 109.0
H2A C2 H2B 107.8
C2 C3 S2 112.9(4)
C2 C3 H3A 109.0
S2 C3 H3A 109.0
C2 C3 H3B 109.0
S2 C3 H3B 109.0
H3A C3 H3B 107.8
S2 C4 H4A 109.5
S2 C4 H4B 109.5
H4A C4 H4B 109.5
S2 C4 H4C 109.5
H4A C4 H4C 109.5
H4B C4 H4C 109.5
S3 C5 H5A 109.5
S3 C5 H5B 109.5
H5A C5 H5B 109.5
S3 C5 H5C 109.5
H5A C5 H5C 109.5
H5B C5 H5C 109.5
C7 C6 S3 112.7(4)
C7 C6 H6A 109.1
S3 C6 H6A 109.1
C7 C6 H6B 109.1
S3 C6 H6B 109.1
H6A C6 H6B 107.8
C6 C7 S4 112.9(4)
C6 C7 H7A 109.0
S4 C7 H7A 109.0
C6 C7 H7B 109.0
S4 C7 H7B 109.0
H7A C7 H7B 107.8
S4 C8 H8A 109.5
S4 C8 H8B 109.5
H8A C8 H8B 109.5
S4 C8 H8C 109.5
H8A C8 H8C 109.5
H8B C8 H8C 109.5
S5 C9 H9A 109.5
S5 C9 H9B 109.5
H9A C9 H9B 109.5
S5 C9 H9C 109.5
H9A C9 H9C 109.5
H9B C9 H9C 109.5
C11 C10 S5 111.2(5)
C11 C10 H10A 109.4
S5 C10 H10A 109.4
C11 C10 H10B 109.4
S5 C10 H10B 109.4
H10A C10 H10B 108.0
C10 C11 S6 112.2(5)
C10 C11 H11A 109.2
S6 C11 H11A 109.2
C10 C11 H11B 109.2
S6 C11 H11B 109.2
H11A C11 H11B 107.9
S6 C12 H12A 109.5
S6 C12 H12B 109.5
H12A C12 H12B 109.5
S6 C12 H12C 109.5
H12A C12 H12C 109.5
H12B C12 H12C 109.5
S7 C13 H13A 109.5
S7 C13 H13B 109.5
H13A C13 H13B 109.5
S7 C13 H13C 109.5
H13A C13 H13C 109.5
H13B C13 H13C 109.5
C15 C14 S7 112.8(4)
C15 C14 H14A 109.0
S7 C14 H14A 109.0
C15 C14 H14B 109.0
S7 C14 H14B 109.0
H14A C14 H14B 107.8
C14 C15 S8 113.9(4)
C14 C15 H15A 108.8
S8 C15 H15A 108.8
C14 C15 H15B 108.8
S8 C15 H15B 108.8
H15A C15 H15B 107.7
S8 C16 H16A 109.5
S8 C16 H16B 109.5
H16A C16 H16B 109.5
S8 C16 H16C 109.5
H16A C16 H16C 109.5
H16B C16 H16C 109.5

loop_
_geom_bond_atom_site_label_1
_geom_bond_atom_site_label_2
_geom_bond_distance
Nb1 F4 1.889(3)
Nb1 F2 1.893(3)
Nb1 F3 1.911(3)
Nb1 F1 1.912(3)
Nb1 S4 2.7039(14)
Nb1 S2 2.7105(14)
Nb1 S1 2.7176(13)
Nb1 S3 2.7205(14)
Nb2 F8 1.875(4)
Nb2 F6 1.897(4)
Nb2 F7 1.901(3)
Nb2 F5 1.916(3)
Nb2 S7 2.6970(15)
Nb2 S5 2.7138(15)
Nb2 S8 2.7212(14)
Nb2 S6 2.7252(16)
Nb3 F13 1.843(5)
Nb3 F11 1.861(5)
Nb3 F14 1.866(4)
Nb3 F9 1.870(4)
Nb3 F10 1.883(4)
Nb3 F12 1.887(4)
Nb4 F19 1.875(4)
Nb4 F20 1.879(4)
Nb4 F15 1.879(4)
Nb4 F16 1.886(4)
Nb4 F18 1.889(3)
Nb4 F17 1.893(4)
S1 C1 1.804(6)
S1 C2 1.806(6)
S2 C3 1.796(6)
S2 C4 1.802(7)
S3 C5 1.798(6)
S3 C6 1.807(6)
S4 C8 1.794(6)
S4 C7 1.804(5)
S5 C10 1.797(6)
S5 C9 1.798(7)
S6 C12 1.785(8)
S6 C11 1.806(7)
S7 C13 1.792(6)
S7 C14 1.801(5)
S8 C15 1.806(6)
S8 C16 1.807(6)
C1 H1A 0.9800
C1 H1B 0.9800
C1 H1C 0.9800
C2 C3 1.500(9)
C2 H2A 0.9900
C2 H2B 0.9900
C3 H3A 0.9900
C3 H3B 0.9900
C4 H4A 0.9800
C4 H4B 0.9800
C4 H4C 0.9800
C5 H5A 0.9800
C5 H5B 0.9800
C5 H5C 0.9800
C6 C7 1.514(8)
C6 H6A 0.9900
C6 H6B 0.9900
C7 H7A 0.9900
C7 H7B 0.9900
C8 H8A 0.9800
C8 H8B 0.9800
C8 H8C 0.9800
C9 H9A 0.9800
C9 H9B 0.9800
C9 H9C 0.9800
C10 C11 1.554(11)
C10 H10A 0.9900
C10 H10B 0.9900
C11 H11A 0.9900
C11 H11B 0.9900
C12 H12A 0.9800
C12 H12B 0.9800
C12 H12C 0.9800
C13 H13A 0.9800
C13 H13B 0.9800
C13 H13C 0.9800
C14 C15 1.494(9)
C14 H14A 0.9900
C14 H14B 0.9900
C15 H15A 0.9900
C15 H15B 0.9900
C16 H16A 0.9800
C16 H16B 0.9800
C16 H16C 0.9800
